data_7151306
loop_
_publ_author_name
'Sengupta, Anindita'
'Aravinda, Subrayashastry'
'Shamala, Narayanaswamy'
'Raja, K. Muruga Poopathi'
'Balaram, Padmanabhan'

_publ_section_title
;
 Structural studies of model peptides containing ?-, ?- and ?-amino
 acids
;
_journal_issue 22
_journal_name_full 'Organic &amp;  Biomolecular Chemistry'
_journal_page_first 4214
_journal_paper_doi 10.1039/b609863k
_journal_volume 4
_journal_year 2006
_chemical_formula_moiety 'C14 H24 N2 O4 * H2O'
_chemical_formula_sum 'C14 H26 N2 O5'
_chemical_formula_weight 302.37
_chemical_name_common 'pivaloyl-prolyl-beta-glycyl-methyl ester'
_chemical_name_systematic
;
pivaloyl-prolyl-beta-glycyl-methyl ester
;
_space_group_IT_number 19
_symmetry_cell_setting orthorhombic
_symmetry_space_group_name_Hall 'P 2ac 2ab'
_symmetry_space_group_name_H-M 'P 21 21 21'
_atom_sites_solution_hydrogens geom
_atom_sites_solution_primary direct
_atom_sites_solution_secondary difmap
_audit_creation_method SHELXL-97
_cell_angle_alpha 90.00
_cell_angle_beta 90.00
_cell_angle_gamma 90.00
_cell_formula_units_Z 4
_cell_length_a 6.157(2)
_cell_length_b 11.547(4)
_cell_length_c 23.404(8)
_cell_measurement_temperature 293(2)
_cell_volume 1663.9(10)
_computing_data_collection SMART
_computing_data_reduction SAINT
_computing_structure_refinement 'SHELXL-97 (Sheldrick, 1997)'
_computing_structure_solution 'SHELXS-97 (Sheldrick, 1990)'
_diffrn_ambient_temperature 293(2)
_diffrn_measured_fraction_theta_full 0.941
_diffrn_measured_fraction_theta_max 0.941
_diffrn_measurement_device_type 'BRUKER AXS SMART APEX CCD with MO source'
_diffrn_measurement_method 'omega scan'
_diffrn_radiation_monochromator graphite
_diffrn_radiation_source 'fine-focus sealed tube'
_diffrn_radiation_type MoK\a
_diffrn_radiation_wavelength 0.71073
_diffrn_reflns_av_R_equivalents 0.0364
_diffrn_reflns_av_sigmaI/netI 0.0231
_diffrn_reflns_limit_h_max 8
_diffrn_reflns_limit_h_min -7
_diffrn_reflns_limit_k_max 14
_diffrn_reflns_limit_k_min -14
_diffrn_reflns_limit_l_max 27
_diffrn_reflns_limit_l_min -29
_diffrn_reflns_number 13048
_diffrn_reflns_theta_full 27.50
_diffrn_reflns_theta_max 27.50
_diffrn_reflns_theta_min 1.74
_exptl_absorpt_coefficient_mu 0.091
_exptl_absorpt_correction_type none
_exptl_crystal_colour colorless
_exptl_crystal_density_diffrn 1.207
_exptl_crystal_density_method 'not measured'
_exptl_crystal_description rectangular
_exptl_crystal_F_000 656
_exptl_crystal_size_max 0.53
_exptl_crystal_size_mid 0.4
_exptl_crystal_size_min 0.1
_refine_diff_density_max 0.325
_refine_diff_density_min -0.155
_refine_diff_density_rms 0.047
_refine_ls_abs_structure_details 'Flack H D (1983), Acta Cryst. A39, 876-881'
_refine_ls_abs_structure_Flack -10(10)
_refine_ls_extinction_method none
_refine_ls_goodness_of_fit_ref 1.124
_refine_ls_hydrogen_treatment mixed
_refine_ls_matrix_type full
_refine_ls_number_parameters 206
_refine_ls_number_reflns 2078
_refine_ls_number_restraints 0
_refine_ls_restrained_S_all 1.124
_refine_ls_R_factor_all 0.0556
_refine_ls_R_factor_gt 0.0500
_refine_ls_shift/su_max 0.001
_refine_ls_shift/su_mean 0.000
_refine_ls_structure_factor_coef Fsqd
_refine_ls_weighting_details 'calc w=1/[\s^2^(Fo^2^)+(0.0925P)^2^+0.1352P] where P=(Fo^2^+2Fc^2^)/3'
_refine_ls_weighting_scheme calc
_refine_ls_wR_factor_gt 0.1379
_refine_ls_wR_factor_ref 0.1428
_reflns_number_gt 1874
_reflns_number_total 2078
_reflns_threshold_expression >2sigma(I)
_cod_data_source_file b609863k.txt
_cod_data_source_block pbo
_cod_depositor_comments
;
The following automatic conversions were performed:
'_symmetry_cell_setting' value 'Orthorhombic' changed to 'orthorhombic'
according to '/home/saulius/struct/CIF-dictionaries/cif_core.dic'
dictionary named 'cif_core.dic' version 2.4.1 from
2010-06-29.

'_exptl_absorpt_correction_type' value 'None' changed to
'none' according to '/home/saulius/struct/CIF-dictionaries/cif_core.dic'
dictionary named 'cif_core.dic' version 2.4.1 from 2010-06-29.

Automatic conversion script
Id: cif_fix_enum 1527 2010-12-29 10:47:43Z saulius 
;
_cod_original_sg_symbol_H-M P2(1)2(1)2(1)
_cod_database_code 7151306

loop_
_symmetry_equiv_pos_as_xyz
'x, y, z'
'-x+1/2, -y, z+1/2'
'-x, y+1/2, -z+1/2'
'x+1/2, -y+1/2, -z'

loop_
_atom_site_label
_atom_site_type_symbol
_atom_site_fract_x
_atom_site_fract_y
_atom_site_fract_z
_atom_site_U_iso_or_equiv
_atom_site_adp_type
_atom_site_occupancy
_atom_site_symmetry_multiplicity
_atom_site_calc_flag
_atom_site_refinement_flags
_atom_site_disorder_assembly
_atom_site_disorder_group
C0T1 C 0.0610(7) 0.1873(4) 0.5814(2) 0.0926(13) Uani 1 1 d . . .
H0T1 H 0.1127 0.2304 0.6138 0.139 Uiso 1 1 calc R . .
H0T2 H 0.0530 0.2373 0.5488 0.139 Uiso 1 1 calc R . .
H0T3 H 0.1590 0.1246 0.5736 0.139 Uiso 1 1 calc R . .
C0T2 C -0.2541(8) 0.0711(4) 0.54504(15) 0.0954(13) Uani 1 1 d . . .
H0T4 H -0.3965 0.0436 0.5547 0.143 Uiso 1 1 calc R . .
H0T5 H -0.1611 0.0064 0.5370 0.143 Uiso 1 1 calc R . .
H0T6 H -0.2630 0.1199 0.5119 0.143 Uiso 1 1 calc R . .
C0T3 C -0.3151(8) 0.2411(3) 0.60601(16) 0.0908(13) Uani 1 1 d . . .
H0T7 H -0.2582 0.2869 0.6368 0.136 Uiso 1 1 calc R . .
H0T8 H -0.4561 0.2124 0.6162 0.136 Uiso 1 1 calc R . .
H0T9 H -0.3266 0.2881 0.5723 0.136 Uiso 1 1 calc R . .
C0T4 C -0.1626(5) 0.1392(2) 0.59439(11) 0.0528(6) Uani 1 1 d . . .
C0' C -0.1724(4) 0.0602(2) 0.64724(10) 0.0430(5) Uani 1 1 d . . .
O0 O -0.3350(3) 0.06167(18) 0.67801(8) 0.0573(5) Uani 1 1 d . . .
N1 N -0.0113(3) -0.01282(16) 0.66075(8) 0.0408(4) Uani 1 1 d . . .
C1A C -0.0335(4) -0.08397(18) 0.71223(10) 0.0412(5) Uani 1 1 d . . .
H1A H -0.154(5) -0.139(2) 0.7065(12) 0.044(7) Uiso 1 1 d . . .
C1B C 0.1878(5) -0.1437(2) 0.71711(12) 0.0553(6) Uani 1 1 d . . .
H1B1 H 0.2902 -0.0962 0.7382 0.066 Uiso 1 1 calc R . .
H1B2 H 0.1749 -0.2184 0.7357 0.066 Uiso 1 1 calc R . .
C1G C 0.2563(5) -0.1569(3) 0.65563(13) 0.0642(8) Uani 1 1 d . . .
H1G1 H 0.4121 -0.1674 0.6526 0.077 Uiso 1 1 calc R . .
H1G2 H 0.1837 -0.2221 0.6378 0.077 Uiso 1 1 calc R . .
C1D C 0.1862(5) -0.0441(2) 0.62880(12) 0.0548(6) Uani 1 1 d . . .
H1D1 H 0.2976 0.0147 0.6331 0.066 Uiso 1 1 calc R . .
H1D2 H 0.1549 -0.0541 0.5885 0.066 Uiso 1 1 calc R . .
C1' C -0.0809(4) -0.01157(19) 0.76513(9) 0.0410(5) Uani 1 1 d . . .
O1 O 0.0050(3) 0.08204(14) 0.77309(8) 0.0552(5) Uani 1 1 d . . .
N2 N -0.2127(4) -0.06231(18) 0.80249(9) 0.0492(5) Uani 1 1 d . . .
H2 H -0.259(5) -0.128(3) 0.7934(12) 0.044(7) Uiso 1 1 d . . .
C2A C -0.4932(4) 0.0474(2) 0.85225(10) 0.0517(6) Uani 1 1 d . . .
H2A1 H -0.4910 0.1060 0.8226 0.062 Uiso 1 1 calc R . .
H2A2 H -0.5994 -0.0107 0.8415 0.062 Uiso 1 1 calc R . .
C2B C -0.2718(5) -0.0086(2) 0.85599(10) 0.0507(6) Uani 1 1 d . . .
H2B1 H -0.1645 0.0495 0.8659 0.061 Uiso 1 1 calc R . .
H2B2 H -0.2727 -0.0666 0.8860 0.061 Uiso 1 1 calc R . .
C2' C -0.5606(5) 0.1020(2) 0.90743(11) 0.0519(6) Uani 1 1 d . . .
O2 O -0.4425(4) 0.1272(3) 0.94529(9) 0.0913(9) Uani 1 1 d . . .
O0M O -0.7667(4) 0.1244(4) 0.90891(11) 0.1131(13) Uani 1 1 d . . .
C0M C -0.8502(7) 0.1806(6) 0.95925(18) 0.124(2) Uani 1 1 d . . .
H0M1 H -1.0042 0.1910 0.9555 0.185 Uiso 1 1 calc R . .
H0M2 H -0.7816 0.2547 0.9637 0.185 Uiso 1 1 calc R . .
H0M3 H -0.8204 0.1336 0.9922 0.185 Uiso 1 1 calc R . .
OW O -0.3464(4) -0.29382(18) 0.77372(11) 0.0659(6) Uani 1 1 d . . .
HW1 H -0.436(7) -0.341(4) 0.7881(17) 0.086(12) Uiso 1 1 d . . .
HW2 H -0.253(7) -0.337(3) 0.7607(14) 0.065(10) Uiso 1 1 d . . .

loop_
_atom_site_aniso_label
_atom_site_aniso_U_11
_atom_site_aniso_U_22
_atom_site_aniso_U_33
_atom_site_aniso_U_23
_atom_site_aniso_U_13
_atom_site_aniso_U_12
C0T1 0.077(2) 0.095(3) 0.106(3) 0.053(2) 0.010(2) -0.011(2)
C0T2 0.124(4) 0.105(3) 0.0569(18) -0.0007(18) -0.025(2) 0.014(3)
C0T3 0.105(3) 0.078(2) 0.089(2) 0.0301(19) 0.016(2) 0.038(2)
C0T4 0.0519(13) 0.0573(14) 0.0491(13) 0.0078(11) 0.0032(12) 0.0051(12)
C0' 0.0378(10) 0.0453(11) 0.0458(12) -0.0014(9) 0.0021(10) 0.0004(10)
O0 0.0400(9) 0.0618(10) 0.0702(11) 0.0141(9) 0.0137(8) 0.0111(9)
N1 0.0356(9) 0.0409(9) 0.0460(9) -0.0011(7) 0.0076(8) 0.0024(8)
C1A 0.0402(11) 0.0364(10) 0.0471(11) -0.0008(9) 0.0028(10) 0.0026(9)
C1B 0.0553(14) 0.0474(12) 0.0631(15) -0.0016(11) -0.0023(13) 0.0165(12)
C1G 0.0566(15) 0.0567(14) 0.0793(19) -0.0141(14) 0.0071(15) 0.0196(14)
C1D 0.0452(12) 0.0609(14) 0.0581(14) -0.0039(11) 0.0156(12) 0.0086(12)
C1' 0.0400(11) 0.0367(10) 0.0463(11) 0.0007(9) 0.0019(9) 0.0001(9)
O1 0.0616(11) 0.0443(9) 0.0599(10) -0.0089(7) 0.0107(10) -0.0109(9)
N2 0.0593(13) 0.0398(9) 0.0485(11) -0.0032(8) 0.0100(10) -0.0034(10)
C2A 0.0538(14) 0.0546(13) 0.0468(12) -0.0084(10) -0.0018(11) -0.0005(12)
C2B 0.0586(15) 0.0528(12) 0.0407(11) 0.0007(10) 0.0059(11) 0.0014(12)
C2' 0.0564(15) 0.0572(13) 0.0420(12) -0.0033(10) -0.0039(12) 0.0036(12)
O2 0.0739(14) 0.142(2) 0.0578(12) -0.0340(15) -0.0092(12) 0.0204(17)
O0M 0.0557(13) 0.208(4) 0.0760(16) -0.066(2) -0.0096(12) 0.0321(18)
C0M 0.078(3) 0.212(6) 0.081(3) -0.063(3) -0.004(2) 0.043(3)
OW 0.0574(12) 0.0443(9) 0.0960(16) -0.0056(10) 0.0265(12) -0.0060(9)

loop_
_atom_type_symbol
_atom_type_description
_atom_type_scat_dispersion_real
_atom_type_scat_dispersion_imag
_atom_type_scat_source
C C 0.0033 0.0000 'International Tables Vol C Tables 4.2.6.8 and 6.1.1.4'
H H 0.0000 0.0000 'International Tables Vol C Tables 4.2.6.8 and 6.1.1.4'
N N 0.0061 0.0000 'International Tables Vol C Tables 4.2.6.8 and 6.1.1.4'
O O 0.0106 0.0000 'International Tables Vol C Tables 4.2.6.8 and 6.1.1.4'

loop_
_geom_angle_atom_site_label_1
_geom_angle_atom_site_label_2
_geom_angle_atom_site_label_3
_geom_angle
_geom_angle_site_symmetry_1
_geom_angle_site_symmetry_3
_geom_angle_publ_flag
C0T2 C0T4 C0T1 112.2(3) . . ?
C0T2 C0T4 C0T3 108.0(3) . . ?
C0T1 C0T4 C0T3 108.2(3) . . ?
C0T2 C0T4 C0' 107.0(2) . . ?
C0T1 C0T4 C0' 114.5(2) . . ?
C0T3 C0T4 C0' 106.8(2) . . ?
O0 C0' N1 118.2(2) . . ?
O0 C0' C0T4 119.5(2) . . ?
N1 C0' C0T4 122.3(2) . . ?
C0' N1 C1A 118.56(18) . . ?
C0' N1 C1D 130.2(2) . . ?
C1A N1 C1D 110.92(19) . . ?
N1 C1A C1' 112.26(17) . . ?
N1 C1A C1B 103.35(19) . . ?
C1' C1A C1B 110.9(2) . . ?
C1G C1B C1A 102.9(2) . . ?
C1D C1G C1B 103.3(2) . . ?
N1 C1D C1G 103.7(2) . . ?
O1 C1' N2 123.8(2) . . ?
O1 C1' C1A 121.9(2) . . ?
N2 C1' C1A 114.2(2) . . ?
C1' N2 C2B 122.4(2) . . ?
C2' C2A C2B 112.4(2) . . ?
N2 C2B C2A 111.2(2) . . ?
O2 C2' O0M 122.2(3) . . ?
O2 C2' C2A 125.4(3) . . ?
O0M C2' C2A 112.3(2) . . ?
C2' O0M C0M 117.5(3) . . ?

loop_
_geom_bond_atom_site_label_1
_geom_bond_atom_site_label_2
_geom_bond_distance
_geom_bond_site_symmetry_2
_geom_bond_publ_flag
C0T1 C0T4 1.515(5) . ?
C0T2 C0T4 1.507(5) . ?
C0T3 C0T4 1.529(4) . ?
C0T4 C0' 1.539(3) . ?
C0' O0 1.233(3) . ?
C0' N1 1.340(3) . ?
N1 C1A 1.465(3) . ?
N1 C1D 1.473(3) . ?
C1A C1' 1.522(3) . ?
C1A C1B 1.531(3) . ?
C1B C1G 1.507(4) . ?
C1G C1D 1.509(4) . ?
C1' O1 1.217(3) . ?
C1' N2 1.329(3) . ?
N2 C2B 1.444(3) . ?
C2A C2' 1.496(3) . ?
C2A C2B 1.511(4) . ?
C2' O2 1.182(4) . ?
C2' O0M 1.295(4) . ?
O0M C0M 1.440(4) . ?

loop_
_geom_torsion_atom_site_label_1
_geom_torsion_atom_site_label_2
_geom_torsion_atom_site_label_3
_geom_torsion_atom_site_label_4
_geom_torsion
_geom_torsion_site_symmetry_1
_geom_torsion_site_symmetry_2
_geom_torsion_site_symmetry_3
_geom_torsion_site_symmetry_4
_geom_torsion_publ_flag
C0T2 C0T4 C0' O0 -90.5(3) . . . . ?
C0T1 C0T4 C0' O0 144.6(3) . . . . ?
C0T3 C0T4 C0' O0 24.9(4) . . . . ?
C0T2 C0T4 C0' N1 88.1(3) . . . . ?
C0T1 C0T4 C0' N1 -36.8(4) . . . . ?
C0T3 C0T4 C0' N1 -156.5(3) . . . . ?
O0 C0' N1 C1A -2.0(3) . . . . ?
C0T4 C0' N1 C1A 179.3(2) . . . . ?
O0 C0' N1 C1D 171.4(2) . . . . ?
C0T4 C0' N1 C1D -7.3(4) . . . . ?
C0' N1 C1A C1' -54.1(3) . . . . ?
C1D N1 C1A C1' 131.3(2) . . . . ?
C0' N1 C1A C1B -173.7(2) . . . . ?
C1D N1 C1A C1B 11.7(2) . . . . ?
N1 C1A C1B C1G -31.8(3) . . . . ?
C1' C1A C1B C1G -152.3(2) . . . . ?
C1A C1B C1G C1D 40.1(3) . . . . ?
C0' N1 C1D C1G -160.7(2) . . . . ?
C1A N1 C1D C1G 13.0(3) . . . . ?
C1B C1G C1D N1 -32.8(3) . . . . ?
N1 C1A C1' O1 -38.7(3) . . . . ?
C1B C1A C1' O1 76.4(3) . . . . ?
N1 C1A C1' N2 144.8(2) . . . . ?
C1B C1A C1' N2 -100.1(2) . . . . ?
O1 C1' N2 C2B 1.9(4) . . . . ?
C1A C1' N2 C2B 178.3(2) . . . . ?
C1' N2 C2B C2A 99.5(3) . . . . ?
C2' C2A C2B N2 179.0(2) . . . . ?
C2B C2A C2' O2 18.7(4) . . . . ?
C2B C2A C2' O0M -164.1(3) . . . . ?
O2 C2' O0M C0M -0.8(7) . . . . ?
C2A C2' O0M C0M -178.1(4) . . . . ?

loop_
_cod_related_entry_id
_cod_related_entry_database
_cod_related_entry_code
1 ChemSpider 21188790
